data_4105891
loop_
_publ_author_name
'Stephanie Seel'
'Tobias Thaler'
'Keishi Takatsu'
'Cong Zhang'
'Hendrik Zipse'
'Bernd F. Straub'
'Peter Mayer'
'Paul Knochel'

_publ_contact_author_address
;
Department Chemie
Ludwig-Maximilians Universit\"at
Butenandtstra\&se 5-13 (Haus F)
D-81377 M\"unchen
Bundesrepublik Deutschland
;
_publ_contact_author_email paul.knochel@cup.uni-muenchen.de
_publ_contact_author_fax '+49 089-2180-77680'
_publ_contact_author_name 'Paul Knochel'
_publ_section_title
;
 Highly Diastereoselective Arylations of Substituted Piperidines
;
_journal_name_full 'Journal of the American Chemical Society'
_journal_page_first 4774
_journal_page_last 4777
_journal_paper_doi 10.1021/ja201008e
_journal_volume 133
_journal_year 2011
_chemical_formula_moiety 'C20 H22 F3 N O2 S'
_chemical_formula_sum 'C20 H22 F3 N O2 S'
_chemical_formula_weight 397.455
_space_group_IT_number 14
_symmetry_cell_setting monoclinic
_symmetry_Int_Tables_number 14
_symmetry_space_group_name_Hall '-P 2yn'
_symmetry_space_group_name_H-M 'P 1 21/n 1'
_atom_sites_solution_hydrogens geom
_atom_sites_solution_primary direct
_atom_sites_solution_secondary difmap
_audit_author_name 'P. Mayer'
_audit_block_code C20H22F3NO2S_oo010_knochel
_audit_creation_date
;
'Wed Jan 20 10:23:51 2010'
;
_audit_creation_method 'form98_non/compatible with shelxl97-2'
_audit_update_record 20-Jan-10
_cell_angle_alpha 90.00
_cell_angle_beta 98.366(4)
_cell_angle_gamma 90.00
_cell_formula_units_Z 4
_cell_length_a 10.1552(5)
_cell_length_b 11.7039(5)
_cell_length_c 16.2918(8)
_cell_measurement_reflns_used 3082
_cell_measurement_temperature 243(2)
_cell_measurement_theta_max 26.2490
_cell_measurement_theta_min 4.2964
_cell_volume 1915.76(16)
_computing_cell_refinement
;
CrysAlisPro, Oxford Diffraction Ltd.,
Version 1.171.33.41 (release 06-05-2009 CrysAlis171 .NET)
(compiled May  6 2009,17:20:42)
;
_computing_data_collection
;
CrysAlisPro, Oxford Diffraction Ltd.,
Version 1.171.33.41 (release 06-05-2009 CrysAlis171 .NET)
(compiled May  6 2009,17:20:42)
;
_computing_data_reduction
;
CrysAlisPro, Oxford Diffraction Ltd.,
Version 1.171.33.41 (release 06-05-2009 CrysAlis171 .NET)
(compiled May  6 2009,17:20:42)
;
_computing_structure_refinement
;
Sheldrick, G. M. (2008).
<i>Acta Cryst.</i> A<b>64</b>, 112--122.
;
_computing_structure_solution
;
A. Altomare, M. C. Burla, M. Camalli, G. L. Cascarano, C. Giacovazzo, A.
Guagliardi, A. G. G. Moliterni, G. Polidori, R. Spagna: SIR97: a new tool for
crystal structure determination and refinement; J. Appl. Crystallogr. 1999,
32, 115-119.
;
_diffrn_ambient_temperature 243(2)
_diffrn_detector_area_resol_mean 15.9809
_diffrn_measured_fraction_theta_full 0.993
_diffrn_measured_fraction_theta_max 0.993
_diffrn_measurement_details
;
  1 omega  -93.00   13.00   1.0000   10.0000
omega____ theta____ kappa____ phi______ frames
    -      -20.2931  -77.0000 -150.0000 106

  2 omega  -27.00   92.00   1.0000   10.0000
omega____ theta____ kappa____ phi______ frames
    -       21.3869    0.0000 -180.0000 119

;
_diffrn_measurement_device 'CCD camera on \k-goniostat'
_diffrn_measurement_device_type 'Oxford XCalibur'
_diffrn_measurement_method '\w scans'
_diffrn_orient_matrix_UB_11 -0.0694199589
_diffrn_orient_matrix_UB_12 0.0064067868
_diffrn_orient_matrix_UB_13 0.0000527954
_diffrn_orient_matrix_UB_21 0.0048649669
_diffrn_orient_matrix_UB_22 -0.0325800772
_diffrn_orient_matrix_UB_23 0.0370229823
_diffrn_orient_matrix_UB_31 0.0117337839
_diffrn_orient_matrix_UB_32 0.0507578890
_diffrn_orient_matrix_UB_33 0.0237863294
_diffrn_radiation_collimation '0.5 mm collimator'
_diffrn_radiation_monochromator graphite
_diffrn_radiation_source 'fine-focus sealed tube'
_diffrn_radiation_type MoK\a
_diffrn_radiation_wavelength 0.71073
_diffrn_reflns_av_R_equivalents 0.0271
_diffrn_reflns_av_sigmaI/netI 0.0604
_diffrn_reflns_limit_h_max 10
_diffrn_reflns_limit_h_min -12
_diffrn_reflns_limit_k_max 13
_diffrn_reflns_limit_k_min -14
_diffrn_reflns_limit_l_max 14
_diffrn_reflns_limit_l_min -20
_diffrn_reflns_number 7447
_diffrn_reflns_theta_full 26.33
_diffrn_reflns_theta_max 26.33
_diffrn_reflns_theta_min 4.30
_diffrn_source_current 40_mA
_diffrn_source_power 2.00_kW
_diffrn_source_type 'Spellman generator'
_diffrn_source_voltage 50_kV
_exptl_absorpt_coefficient_mu 0.212
_exptl_absorpt_correction_T_max 1.00000
_exptl_absorpt_correction_T_min 0.94343
_exptl_absorpt_correction_type multi-scan
_exptl_absorpt_process_details
;
CrysAlisPro, Oxford Diffraction Ltd.,
Version 1.171.33.41 (release 06-05-2009 CrysAlis171 .NET)
(compiled May  6 2009,17:20:42)
empirical absorption correction using spherical harmonics,
 implemented in SCALE3 ABSPACK scaling algorithm.
;
_exptl_crystal_colour colourless
_exptl_crystal_density_diffrn 1.37804(12)
_exptl_crystal_description block
_exptl_crystal_F_000 832
_exptl_crystal_size_max 0.37
_exptl_crystal_size_mid 0.23
_exptl_crystal_size_min 0.17
_refine_diff_density_max 0.284
_refine_diff_density_min -0.379
_refine_diff_density_rms 0.043
_refine_ls_extinction_method none
_refine_ls_goodness_of_fit_ref 0.881
_refine_ls_hydrogen_treatment constr
_refine_ls_matrix_type full
_refine_ls_number_parameters 273
_refine_ls_number_reflns 3883
_refine_ls_number_restraints 10
_refine_ls_restrained_S_all 0.881
_refine_ls_R_factor_all 0.0622
_refine_ls_R_factor_gt 0.0368
_refine_ls_shift/su_max 0.000
_refine_ls_shift/su_mean 0.000
_refine_ls_structure_factor_coef Fsqd
_refine_ls_weighting_details 'calc w=1/[\s^2^(Fo^2^)+(0.0432P)^2^+0.0000P] where P=(Fo^2^+2Fc^2^)/3'
_refine_ls_weighting_scheme calc
_refine_ls_wR_factor_gt 0.0790
_refine_ls_wR_factor_ref 0.0840
_reflns_number_gt 2580
_reflns_number_total 3883
_reflns_threshold_expression >2sigma(I)
_cod_data_source_file ja201008e_si_009.cif
_cod_data_source_block oo010
_cod_original_sg_symbol_H-M 'P 21/n'
_cod_database_code 4105891

loop_
_symmetry_equiv_pos_as_xyz
'x, y, z'
'-x+1/2, y+1/2, -z+1/2'
'-x, -y, -z'
'x-1/2, -y-1/2, z-1/2'

loop_
_atom_site_label
_atom_site_type_symbol
_atom_site_fract_x
_atom_site_fract_y
_atom_site_fract_z
_atom_site_U_iso_or_equiv
_atom_site_adp_type
_atom_site_occupancy
_atom_site_symmetry_multiplicity
_atom_site_calc_flag
_atom_site_refinement_flags
S1 S 0.40133(5) 0.07834(4) 0.82101(2) 0.02574(12) Uani 1 1 d .
F1 F -0.1063(2) 0.4200(3) 1.0449(3) 0.0783(8) Uani 0.830(4) 1 d PD
F2 F -0.2478(6) 0.4237(3) 0.93471(14) 0.1016(14) Uani 0.830(4) 1 d PD
F3 F -0.2866(3) 0.32601(15) 1.0377(2) 0.0635(6) Uani 0.830(4) 1 d PD
F4 F -0.156(2) 0.4500(10) 0.9584(13) 0.046(5) Uiso 0.092(4) 1 d PD
F5 F -0.3192(9) 0.3479(15) 0.9862(15) 0.057(5) Uiso 0.092(4) 1 d PD
F6 F -0.1312(19) 0.3654(16) 1.0720(6) 0.045(5) Uiso 0.092(4) 1 d PD
F7 F -0.1126(16) 0.4459(11) 0.9990(16) 0.032(5) Uiso 0.078(4) 1 d PD
F8 F -0.2952(18) 0.391(2) 0.9439(14) 0.040(6) Uiso 0.078(4) 1 d PD
F9 F -0.214(2) 0.3292(14) 1.0691(8) 0.038(5) Uiso 0.078(4) 1 d PD
O1 O 0.42670(13) 0.14950(9) 0.75344(7) 0.0326(3) Uani 1 1 d .
O2 O 0.41519(13) 0.12489(10) 0.90296(7) 0.0343(3) Uani 1 1 d .
N1 N 0.24869(14) 0.03267(11) 0.79892(8) 0.0247(3) Uani 1 1 d .
C1 C 0.51029(17) -0.04012(14) 0.82537(10) 0.0244(4) Uani 1 1 d .
C2 C 0.53844(18) -0.10260(14) 0.89817(10) 0.0280(4) Uani 1 1 d .
H2 H 0.4994 -0.0824 0.9450 0.034 Uiso 1 1 calc R
C3 C 0.62412(18) -0.19470(14) 0.90155(10) 0.0301(4) Uani 1 1 d .
H3 H 0.6426 -0.2369 0.9510 0.036 Uiso 1 1 calc R
C4 C 0.68372(18) -0.22632(14) 0.83304(11) 0.0295(4) Uani 1 1 d .
C5 C 0.65234(17) -0.16338(14) 0.76052(10) 0.0290(4) Uani 1 1 d .
H5 H 0.6898 -0.1843 0.7132 0.035 Uiso 1 1 calc R
C6 C 0.56732(17) -0.07070(14) 0.75629(10) 0.0274(4) Uani 1 1 d .
H6 H 0.5483 -0.0286 0.7068 0.033 Uiso 1 1 calc R
C7 C 0.7800(2) -0.32409(16) 0.83645(12) 0.0413(5) Uani 1 1 d .
H7A H 0.7706 -0.3615 0.7828 0.062 Uiso 1 1 calc R
H7B H 0.7614 -0.3784 0.8783 0.062 Uiso 1 1 calc R
H7C H 0.8701 -0.2955 0.8505 0.062 Uiso 1 1 calc R
C8 C 0.19903(18) -0.04406(15) 0.85999(10) 0.0307(4) Uani 1 1 d .
H8A H 0.2395 -0.0223 0.9161 0.037 Uiso 1 1 calc R
H8B H 0.2258 -0.1228 0.8502 0.037 Uiso 1 1 calc R
C9 C 0.04784(18) -0.03833(14) 0.85392(11) 0.0304(4) Uani 1 1 d .
H9 H 0.0208 -0.1049 0.8851 0.037 Uiso 1 1 calc R
C10 C -0.01604(19) -0.05500(15) 0.76314(11) 0.0355(5) Uani 1 1 d .
H10A H 0.0005 -0.1331 0.7455 0.043 Uiso 1 1 calc R
H10B H -0.1125 -0.0442 0.7586 0.043 Uiso 1 1 calc R
C11 C 0.04049(19) 0.02906(16) 0.70692(10) 0.0336(4) Uani 1 1 d .
H11A H 0.0203 0.1070 0.7232 0.040 Uiso 1 1 calc R
H11B H -0.0025 0.0173 0.6497 0.040 Uiso 1 1 calc R
C12 C 0.19070(18) 0.01615(15) 0.71069(10) 0.0284(4) Uani 1 1 d .
H12 H 0.2225 0.0792 0.6781 0.034 Uiso 1 1 calc R
C13 C 0.2288(2) -0.09639(16) 0.67314(11) 0.0414(5) Uani 1 1 d .
H13A H 0.3230 -0.0958 0.6687 0.062 Uiso 1 1 calc R
H13B H 0.1778 -0.1057 0.6184 0.062 Uiso 1 1 calc R
H13C H 0.2097 -0.1592 0.7084 0.062 Uiso 1 1 calc R
C14 C -0.00778(18) 0.06707(14) 0.89158(9) 0.0267(4) Uani 1 1 d .
C15 C 0.06554(19) 0.16445(15) 0.91658(10) 0.0326(4) Uani 1 1 d .
H15 H 0.1560 0.1677 0.9103 0.039 Uiso 1 1 calc R
C16 C 0.0075(2) 0.25688(15) 0.95062(10) 0.0337(4) Uani 1 1 d .
H16 H 0.0589 0.3218 0.9674 0.040 Uiso 1 1 calc R
C17 C -0.1257(2) 0.25413(15) 0.96009(10) 0.0312(4) Uani 1 1 d .
C18 C -0.20120(19) 0.15800(15) 0.93521(10) 0.0321(4) Uani 1 1 d .
H18 H -0.2920 0.1555 0.9408 0.039 Uiso 1 1 calc R
C19 C -0.14158(19) 0.06581(15) 0.90204(10) 0.0305(4) Uani 1 1 d .
H19 H -0.1928 0.0005 0.8861 0.037 Uiso 1 1 calc R
C20 C -0.1894(2) 0.35391(18) 0.99403(12) 0.0449(5) Uani 1 1 d D

loop_
_atom_site_aniso_label
_atom_site_aniso_U_11
_atom_site_aniso_U_22
_atom_site_aniso_U_33
_atom_site_aniso_U_23
_atom_site_aniso_U_13
_atom_site_aniso_U_12
S1 0.0244(3) 0.0248(2) 0.0288(2) -0.00132(19) 0.00690(17) -0.0013(2)
F1 0.0764(16) 0.0639(14) 0.0983(18) -0.0471(14) 0.0251(13) -0.0077(12)
F2 0.172(4) 0.0759(19) 0.0615(14) 0.0198(13) 0.034(2) 0.080(2)
F3 0.0652(15) 0.0625(11) 0.0722(15) -0.0196(11) 0.0422(12) 0.0024(11)
O1 0.0345(8) 0.0271(6) 0.0379(7) 0.0055(5) 0.0114(6) -0.0044(6)
O2 0.0343(8) 0.0364(7) 0.0313(6) -0.0092(6) 0.0019(5) 0.0024(6)
N1 0.0213(8) 0.0276(7) 0.0254(7) 0.0044(6) 0.0041(6) -0.0004(6)
C1 0.0203(10) 0.0258(9) 0.0268(9) -0.0021(7) 0.0028(7) -0.0015(7)
C2 0.0265(10) 0.0322(10) 0.0263(9) -0.0026(8) 0.0069(7) -0.0009(8)
C3 0.0299(11) 0.0301(9) 0.0298(10) 0.0026(8) 0.0029(8) 0.0007(8)
C4 0.0203(10) 0.0284(9) 0.0395(10) -0.0079(8) 0.0030(8) -0.0028(8)
C5 0.0230(10) 0.0360(10) 0.0292(9) -0.0103(8) 0.0074(7) -0.0049(8)
C6 0.0231(10) 0.0332(9) 0.0262(9) -0.0029(8) 0.0046(7) -0.0051(8)
C7 0.0347(13) 0.0361(11) 0.0530(12) -0.0080(9) 0.0057(9) 0.0059(10)
C8 0.0276(11) 0.0302(9) 0.0361(10) 0.0102(8) 0.0111(8) 0.0027(8)
C9 0.0270(11) 0.0242(9) 0.0426(11) 0.0061(8) 0.0132(8) -0.0009(8)
C10 0.0236(11) 0.0330(10) 0.0507(12) -0.0105(9) 0.0083(9) -0.0030(8)
C11 0.0294(11) 0.0378(10) 0.0321(10) -0.0059(8) -0.0004(8) 0.0020(9)
C12 0.0275(11) 0.0332(10) 0.0245(9) 0.0010(8) 0.0037(7) -0.0021(8)
C13 0.0333(12) 0.0483(12) 0.0443(11) -0.0153(10) 0.0107(9) -0.0048(10)
C14 0.0243(10) 0.0302(9) 0.0259(9) 0.0055(7) 0.0046(7) 0.0004(8)
C15 0.0269(11) 0.0377(10) 0.0342(10) 0.0013(8) 0.0081(8) -0.0029(9)
C16 0.0381(13) 0.0328(10) 0.0307(10) -0.0026(8) 0.0066(8) -0.0062(9)
C17 0.0391(12) 0.0336(10) 0.0219(9) 0.0034(8) 0.0076(8) 0.0028(9)
C18 0.0276(11) 0.0399(10) 0.0303(9) 0.0043(8) 0.0091(8) 0.0037(9)
C19 0.0273(11) 0.0323(10) 0.0338(10) -0.0002(8) 0.0101(8) -0.0048(8)
C20 0.0551(16) 0.0457(12) 0.0358(11) 0.0007(10) 0.0133(10) 0.0064(12)

loop_
_atom_type_symbol
_atom_type_description
_atom_type_scat_dispersion_real
_atom_type_scat_dispersion_imag
_atom_type_scat_source
C C 0.0033 0.0016 'International Tables Vol C Tables 4.2.6.8 and 6.1.1.4'
H H 0.0000 0.0000 'International Tables Vol C Tables 4.2.6.8 and 6.1.1.4'
N N 0.0061 0.0033 'International Tables Vol C Tables 4.2.6.8 and 6.1.1.4'
O O 0.0106 0.0060 'International Tables Vol C Tables 4.2.6.8 and 6.1.1.4'
F F 0.0171 0.0103 'International Tables Vol C Tables 4.2.6.8 and 6.1.1.4'
S S 0.1246 0.1234 'International Tables Vol C Tables 4.2.6.8 and 6.1.1.4'

loop_
_geom_angle_atom_site_label_1
_geom_angle_atom_site_label_2
_geom_angle_atom_site_label_3
_geom_angle
O2 S1 O1 119.44(7)
O2 S1 N1 107.00(8)
O1 S1 N1 107.01(7)
O2 S1 C1 106.57(7)
O1 S1 C1 107.76(8)
N1 S1 C1 108.73(7)
F7 F1 F6 142.4(11)
F7 F1 C20 71.5(8)
F6 F1 C20 71.0(8)
F7 F1 F4 17.1(10)
F6 F1 F4 126.9(9)
C20 F1 F4 56.3(5)
F7 F1 F9 120.8(11)
F6 F1 F9 25.8(11)
C20 F1 F9 51.9(5)
F4 F1 F9 103.9(8)
F8 F2 F4 140.2(15)
F8 F2 C20 74.6(10)
F4 F2 C20 67.7(7)
F8 F2 F5 22.4(15)
F4 F2 F5 118.0(9)
C20 F2 F5 55.0(6)
F8 F2 F7 122.0(15)
F4 F2 F7 18.4(8)
C20 F2 F7 52.1(5)
F5 F2 F7 99.7(8)
F9 F3 F5 137.3(11)
F9 F3 C20 70.1(8)
F5 F3 C20 68.4(7)
F9 F3 F6 21.5(9)
F5 F3 F6 116.2(9)
C20 F3 F6 51.2(5)
F9 F3 F8 117.2(10)
F5 F3 F8 20.4(9)
C20 F3 F8 50.0(6)
F6 F3 F8 95.9(7)
F7 F4 F2 136.4(19)
F7 F4 C20 73.3(11)
F2 F4 C20 68.2(7)
F7 F4 F1 18.5(12)
F2 F4 F1 117.9(10)
C20 F4 F1 56.9(6)
F7 F4 F8 121.1(18)
F2 F4 F8 15.5(7)
C20 F4 F8 53.7(8)
F1 F4 F8 102.6(11)
F3 F5 F8 139.7(17)
F3 F5 C20 72.1(8)
F8 F5 C20 70.6(10)
F3 F5 F2 123.9(10)
F8 F5 F2 15.8(10)
C20 F5 F2 56.9(6)
F3 F5 F9 20.6(7)
F8 F5 F9 119.3(14)
C20 F5 F9 52.3(7)
F2 F5 F9 103.6(9)
F1 F6 F9 131.1(18)
F1 F6 C20 72.5(7)
F9 F6 C20 68.5(9)
F1 F6 F7 18.4(7)
F9 F6 F7 116.4(14)
C20 F6 F7 54.1(7)
F1 F6 F3 112.3(10)
F9 F6 F3 19.2(9)
C20 F6 F3 51.7(5)
F7 F6 F3 97.2(9)
F4 F7 F1 144(2)
F4 F7 C20 74.2(11)
F1 F7 C20 73.5(8)
F4 F7 F6 126.8(15)
F1 F7 F6 19.2(7)
C20 F7 F6 54.3(7)
F4 F7 F2 25.2(12)
F1 F7 F2 119.2(12)
C20 F7 F2 52.8(6)
F6 F7 F2 102.2(8)
F2 F8 F5 142(2)
F2 F8 C20 77.0(10)
F5 F8 C20 68.8(9)
F2 F8 F4 24.3(10)
F5 F8 F4 117.7(15)
C20 F8 F4 54.2(7)
F2 F8 F3 122.0(16)
F5 F8 F3 19.9(10)
C20 F8 F3 50.8(7)
F4 F8 F3 97.8(10)
F3 F9 F6 139.3(16)
F3 F9 C20 73.1(8)
F6 F9 C20 70.1(9)
F3 F9 F1 116.7(11)
F6 F9 F1 23.0(9)
C20 F9 F1 53.3(6)
F3 F9 F5 22.0(7)
F6 F9 F5 117.6(12)
C20 F9 F5 51.8(7)
F1 F9 F5 95.5(8)
C8 N1 C12 116.44(14)
C8 N1 S1 117.14(11)
C12 N1 S1 119.15(11)
C6 C1 C2 119.99(16)
C6 C1 S1 120.19(13)
C2 C1 S1 119.83(13)
C3 C2 C1 119.72(16)
C3 C2 H2 120.1
C1 C2 H2 120.1
C2 C3 C4 121.28(15)
C2 C3 H3 119.4
C4 C3 H3 119.4
C5 C4 C3 117.86(16)
C5 C4 C7 120.21(16)
C3 C4 C7 121.93(16)
C6 C5 C4 121.53(16)
C6 C5 H5 119.2
C4 C5 H5 119.2
C5 C6 C1 119.62(15)
C5 C6 H6 120.2
C1 C6 H6 120.2
C4 C7 H7A 109.5
C4 C7 H7B 109.5
H7A C7 H7B 109.5
C4 C7 H7C 109.5
H7A C7 H7C 109.5
H7B C7 H7C 109.5
N1 C8 C9 111.56(13)
N1 C8 H8A 109.3
C9 C8 H8A 109.3
N1 C8 H8B 109.3
C9 C8 H8B 109.3
H8A C8 H8B 108.0
C14 C9 C8 116.00(15)
C14 C9 C10 111.15(14)
C8 C9 C10 109.66(14)
C14 C9 H9 106.5
C8 C9 H9 106.5
C10 C9 H9 106.5
C11 C10 C9 110.82(14)
C11 C10 H10A 109.5
C9 C10 H10A 109.5
C11 C10 H10B 109.5
C9 C10 H10B 109.5
H10A C10 H10B 108.1
C10 C11 C12 112.12(15)
C10 C11 H11A 109.2
C12 C11 H11A 109.2
C10 C11 H11B 109.2
C12 C11 H11B 109.2
H11A C11 H11B 107.9
N1 C12 C11 106.24(14)
N1 C12 C13 114.38(14)
C11 C12 C13 112.32(15)
N1 C12 H12 107.9
C11 C12 H12 107.9
C13 C12 H12 107.9
C12 C13 H13A 109.5
C12 C13 H13B 109.5
H13A C13 H13B 109.5
C12 C13 H13C 109.5
H13A C13 H13C 109.5
H13B C13 H13C 109.5
C15 C14 C19 117.59(16)
C15 C14 C9 124.63(16)
C19 C14 C9 117.78(15)
C16 C15 C14 121.09(18)
C16 C15 H15 119.5
C14 C15 H15 119.5
C17 C16 C15 120.41(17)
C17 C16 H16 119.8
C15 C16 H16 119.8
C16 C17 C18 119.58(17)
C16 C17 C20 120.71(18)
C18 C17 C20 119.69(18)
C19 C18 C17 119.40(17)
C19 C18 H18 120.3
C17 C18 H18 120.3
C18 C19 C14 121.93(17)
C18 C19 H19 119.0
C14 C19 H19 119.0
F5 C20 F9 75.9(13)
F5 C20 F8 40.6(10)
F9 C20 F8 113.6(14)
F5 C20 F7 128.8(11)
F9 C20 F7 108.1(12)
F8 C20 F7 101.1(13)
F5 C20 F6 113.6(12)
F9 C20 F6 41.4(9)
F8 C20 F6 140.0(13)
F7 C20 F6 71.6(12)
F5 C20 F4 108.6(12)
F9 C20 F4 133.3(11)
F8 C20 F4 72.0(13)
F7 C20 F4 32.4(8)
F6 C20 F4 103.1(11)
F5 C20 F2 68.1(10)
F9 C20 F2 133.2(9)
F8 C20 F2 28.4(10)
F7 C20 F2 75.1(9)
F6 C20 F2 136.0(7)
F4 C20 F2 44.1(9)
F5 C20 F3 39.4(10)
F9 C20 F3 36.8(10)
F8 C20 F3 79.1(12)
F7 C20 F3 129.7(9)
F6 C20 F3 77.1(9)
F4 C20 F3 133.7(8)
F2 C20 F3 104.5(3)
F5 C20 F1 128.9(8)
F9 C20 F1 74.8(10)
F8 C20 F1 125.3(10)
F7 C20 F1 35.0(10)
F6 C20 F1 36.6(8)
F4 C20 F1 66.7(10)
F2 C20 F1 105.5(2)
F3 C20 F1 105.0(2)
F5 C20 C17 114.2(7)
F9 C20 C17 108.9(7)
F8 C20 C17 112.6(11)
F7 C20 C17 112.2(8)
F6 C20 C17 106.2(7)
F4 C20 C17 110.6(7)
F2 C20 C17 112.57(17)
F3 C20 C17 113.71(18)
F1 C20 C17 114.6(2)

loop_
_geom_bond_atom_site_label_1
_geom_bond_atom_site_label_2
_geom_bond_distance
S1 O2 1.4299(11)
S1 O1 1.4333(11)
S1 N1 1.6296(15)
S1 C1 1.7689(17)
F1 F7 0.80(2)
F1 F6 0.837(18)
F1 C20 1.339(3)
F1 F4 1.469(19)
F1 F9 1.612(19)
F2 F8 0.65(2)
F2 F4 1.00(2)
F2 C20 1.336(3)
F2 F5 1.48(2)
F2 F7 1.621(18)
F3 F9 0.84(2)
F3 F5 0.89(2)
F3 C20 1.338(3)
F3 F6 1.660(18)
F3 F8 1.69(2)
F4 F7 0.741(18)
F4 C20 1.331(9)
F4 F8 1.56(3)
F5 F8 0.91(2)
F5 C20 1.307(9)
F5 F9 1.61(2)
F6 F9 0.93(2)
F6 C20 1.328(9)
F6 F7 1.55(2)
F7 C20 1.325(9)
F8 C20 1.322(10)
F9 C20 1.314(9)
N1 C8 1.482(2)
N1 C12 1.485(2)
C1 C6 1.386(2)
C1 C2 1.387(2)
C2 C3 1.381(2)
C2 H2 0.9400
C3 C4 1.395(2)
C3 H3 0.9400
C4 C5 1.389(2)
C4 C7 1.501(2)
C5 C6 1.382(2)
C5 H5 0.9400
C6 H6 0.9400
C7 H7A 0.9700
C7 H7B 0.9700
C7 H7C 0.9700
C8 C9 1.526(2)
C8 H8A 0.9800
C8 H8B 0.9800
C9 C14 1.523(2)
C9 C10 1.538(2)
C9 H9 0.9900
C10 C11 1.513(2)
C10 H10A 0.9800
C10 H10B 0.9800
C11 C12 1.525(3)
C11 H11A 0.9800
C11 H11B 0.9800
C12 C13 1.526(2)
C12 H12 0.9900
C13 H13A 0.9700
C13 H13B 0.9700
C13 H13C 0.9700
C14 C15 1.390(2)
C14 C19 1.394(2)
C15 C16 1.386(2)
C15 H15 0.9400
C16 C17 1.383(3)
C16 H16 0.9400
C17 C18 1.388(2)
C17 C20 1.481(3)
C18 C19 1.385(2)
C18 H18 0.9400
C19 H19 0.9400

loop_
_geom_torsion_atom_site_label_1
_geom_torsion_atom_site_label_2
_geom_torsion_atom_site_label_3
_geom_torsion_atom_site_label_4
_geom_torsion
F8 F2 F4 F7 -10(6)
C20 F2 F4 F7 -30(3)
F5 F2 F4 F7 -7(4)
F8 F2 F4 C20 20(4)
F5 F2 F4 C20 23.0(12)
F7 F2 F4 C20 30(3)
F8 F2 F4 F1 -9(4)
C20 F2 F4 F1 -28.7(8)
F5 F2 F4 F1 -5.6(19)
F7 F2 F4 F1 1(3)
C20 F2 F4 F8 -20(4)
F5 F2 F4 F8 3(4)
F7 F2 F4 F8 10(6)
F6 F1 F4 F7 -159(5)
C20 F1 F4 F7 -150(5)
F9 F1 F4 F7 -172(5)
F7 F1 F4 F2 -178(6)
F6 F1 F4 F2 24(2)
C20 F1 F4 F2 32.1(10)
F9 F1 F4 F2 10.4(16)
F7 F1 F4 C20 150(5)
F6 F1 F4 C20 -8.5(18)
F9 F1 F4 C20 -21.8(8)
F7 F1 F4 F8 180(6)
F6 F1 F4 F8 21(2)
C20 F1 F4 F8 29.7(10)
F9 F1 F4 F8 8.0(14)
F9 F3 F5 F8 -9(5)
C20 F3 F5 F8 -23(4)
F6 F3 F5 F8 -4(4)
F9 F3 F5 C20 14(2)
F6 F3 F5 C20 19.1(11)
F8 F3 F5 C20 23(4)
F9 F3 F5 F2 -10(3)
C20 F3 F5 F2 -24.6(10)
F6 F3 F5 F2 -6(2)
F8 F3 F5 F2 -1(3)
C20 F3 F5 F9 -14(2)
F6 F3 F5 F9 4.9(19)
F8 F3 F5 F9 9(5)
F8 F2 F5 F3 176(7)
F4 F2 F5 F3 2(2)
C20 F2 F5 F3 28.2(12)
F7 F2 F5 F3 -0.2(17)
F4 F2 F5 F8 -175(6)
C20 F2 F5 F8 -148(6)
F7 F2 F5 F8 -177(6)
F8 F2 F5 C20 148(6)
F4 F2 F5 C20 -26.2(14)
F7 F2 F5 C20 -28.4(8)
F8 F2 F5 F9 173(6)
F4 F2 F5 F9 -1.8(17)
C20 F2 F5 F9 24.4(7)
F7 F2 F5 F9 -3.9(12)
F7 F1 F6 F9 -41(4)
C20 F1 F6 F9 -38(2)
F4 F1 F6 F9 -31(3)
F7 F1 F6 C20 -3(3)
F4 F1 F6 C20 7.5(16)
F9 F1 F6 C20 38(2)
C20 F1 F6 F7 3(3)
F4 F1 F6 F7 10(3)
F9 F1 F6 F7 41(4)
F7 F1 F6 F3 -36(3)
C20 F1 F6 F3 -33.7(6)
F4 F1 F6 F3 -26(2)
F9 F1 F6 F3 4.5(17)
F9 F3 F6 F1 -170(4)
F5 F3 F6 F1 19(2)
C20 F3 F6 F1 42.4(10)
F8 F3 F6 F1 18.1(16)
F5 F3 F6 F9 -171(3)
C20 F3 F6 F9 -148(4)
F8 F3 F6 F9 -172(4)
F9 F3 F6 C20 148(4)
F5 F3 F6 C20 -22.9(14)
F8 F3 F6 C20 -24.3(9)
F9 F3 F6 F7 179(4)
F5 F3 F6 F7 8.6(17)
C20 F3 F6 F7 31.5(7)
F8 F3 F6 F7 7.2(13)
F2 F4 F7 F1 3(8)
C20 F4 F7 F1 -26(5)
F8 F4 F7 F1 0(7)
F2 F4 F7 C20 29(3)
F1 F4 F7 C20 26(5)
F8 F4 F7 C20 26(2)
F2 F4 F7 F6 14(6)
C20 F4 F7 F6 -14(3)
F1 F4 F7 F6 11(2)
F8 F4 F7 F6 11(5)
C20 F4 F7 F2 -29(3)
F1 F4 F7 F2 -3(8)
F8 F4 F7 F2 -3.1(17)
F6 F1 F7 F4 29(7)
C20 F1 F7 F4 26(5)
F9 F1 F7 F4 9(6)
F6 F1 F7 C20 3(3)
F4 F1 F7 C20 -26(5)
F9 F1 F7 C20 -16.8(15)
C20 F1 F7 F6 -3(3)
F4 F1 F7 F6 -29(7)
F9 F1 F7 F6 -19(2)
F6 F1 F7 F2 30(3)
C20 F1 F7 F2 27.3(10)
F4 F1 F7 F2 1(4)
F9 F1 F7 F2 11(2)
F1 F6 F7 F4 -160(5)
F9 F6 F7 F4 -13(4)
C20 F6 F7 F4 17(3)
F3 F6 F7 F4 -13(4)
F9 F6 F7 F1 147(4)
C20 F6 F7 F1 177(3)
F3 F6 F7 F1 146(3)
F1 F6 F7 C20 -177(3)
F9 F6 F7 C20 -30.3(19)
F3 F6 F7 C20 -30.5(7)
F1 F6 F7 F2 -153(3)
F9 F6 F7 F2 -7(2)
C20 F6 F7 F2 23.4(7)
F3 F6 F7 F2 -7.1(12)
F8 F2 F7 F4 172(4)
C20 F2 F7 F4 144(4)
F5 F2 F7 F4 174(4)
F8 F2 F7 F1 -6(4)
F4 F2 F7 F1 -178(5)
C20 F2 F7 F1 -33.6(13)
F5 F2 F7 F1 -4.0(19)
F8 F2 F7 C20 28(3)
F4 F2 F7 C20 -144(4)
F5 F2 F7 C20 29.5(8)
F8 F2 F7 F6 4(3)
F4 F2 F7 F6 -168(4)
C20 F2 F7 F6 -23.9(7)
F5 F2 F7 F6 5.7(13)
F4 F2 F8 F5 8(8)
C20 F2 F8 F5 27(5)
F7 F2 F8 F5 4(7)
F4 F2 F8 C20 -19(4)
F5 F2 F8 C20 -27(5)
F7 F2 F8 C20 -23(2)
C20 F2 F8 F4 19(4)
F5 F2 F8 F4 -8(8)
F7 F2 F8 F4 -4(2)
F4 F2 F8 F3 6(5)
C20 F2 F8 F3 24.7(17)
F5 F2 F8 F3 -2(4)
F7 F2 F8 F3 2(4)
F3 F5 F8 F2 -5(9)
C20 F5 F8 F2 -28(5)
F9 F5 F8 F2 -8(7)
F3 F5 F8 C20 23(4)
F2 F5 F8 C20 28(5)
F9 F5 F8 C20 20(2)
F3 F5 F8 F4 -1(5)
C20 F5 F8 F4 -24.3(19)
F2 F5 F8 F4 4(4)
F9 F5 F8 F4 -5(4)
C20 F5 F8 F3 -23(4)
F2 F5 F8 F3 5(9)
F9 F5 F8 F3 -4(2)
F7 F4 F8 F2 172(5)
C20 F4 F8 F2 -157(4)
F1 F4 F8 F2 172(4)
F7 F4 F8 F5 -3(5)
F2 F4 F8 F5 -175(6)
C20 F4 F8 F5 28(2)
F1 F4 F8 F5 -3(3)
F7 F4 F8 C20 -31(3)
F2 F4 F8 C20 157(4)
F1 F4 F8 C20 -31.0(10)
F7 F4 F8 F3 -3(3)
F2 F4 F8 F3 -175(4)
C20 F4 F8 F3 27.9(7)
F1 F4 F8 F3 -3.1(15)
F9 F3 F8 F2 -10(4)
F5 F3 F8 F2 177(7)
C20 F3 F8 F2 -32(2)
F6 F3 F8 F2 -7(3)
F9 F3 F8 F5 173(4)
C20 F3 F8 F5 152(5)
F6 F3 F8 F5 176(4)
F9 F3 F8 C20 21.6(17)
F5 F3 F8 C20 -152(5)
F6 F3 F8 C20 24.8(9)
F9 F3 F8 F4 -8(2)
F5 F3 F8 F4 179(5)
C20 F3 F8 F4 -29.3(8)
F6 F3 F8 F4 -4.5(14)
F5 F3 F9 F6 12(5)
C20 F3 F9 F6 26(3)
F8 F3 F9 F6 9(4)
F5 F3 F9 C20 -14(2)
F6 F3 F9 C20 -26(3)
F8 F3 F9 C20 -17.5(14)
F5 F3 F9 F1 18(3)
C20 F3 F9 F1 31.6(8)
F6 F3 F9 F1 6(2)
F8 F3 F9 F1 14(2)
C20 F3 F9 F5 14(2)
F6 F3 F9 F5 -12(5)
F8 F3 F9 F5 -3(2)
F1 F6 F9 F3 13(5)
C20 F6 F9 F3 -27(3)
F7 F6 F9 F3 -1(4)
F1 F6 F9 C20 39(2)
F7 F6 F9 C20 26.0(16)
F3 F6 F9 C20 27(3)
C20 F6 F9 F1 -39(2)
F7 F6 F9 F1 -13.3(13)
F3 F6 F9 F1 -13(5)
F1 F6 F9 F5 18(4)
C20 F6 F9 F5 -21.5(15)
F7 F6 F9 F5 5(3)
F3 F6 F9 F5 5.1(19)
F7 F1 F9 F3 -18(2)
F6 F1 F9 F3 -171(4)
C20 F1 F9 F3 -38.8(11)
F4 F1 F9 F3 -15.7(17)
F7 F1 F9 F6 152(3)
C20 F1 F9 F6 132(3)
F4 F1 F9 F6 155(3)
F7 F1 F9 C20 20.3(18)
F6 F1 F9 C20 -132(3)
F4 F1 F9 C20 23.1(9)
F7 F1 F9 F5 -12(2)
F6 F1 F9 F5 -164(3)
C20 F1 F9 F5 -32.2(6)
F4 F1 F9 F5 -9.1(12)
F8 F5 F9 F3 173(4)
C20 F5 F9 F3 -163(3)
F2 F5 F9 F3 171(2)
F3 F5 F9 F6 -171(3)
F8 F5 F9 F6 2(4)
C20 F5 F9 F6 26.0(19)
F2 F5 F9 F6 0(2)
F3 F5 F9 C20 163(3)
F8 F5 F9 C20 -24(2)
F2 F5 F9 C20 -26.0(8)
F3 F5 F9 F1 -164(2)
F8 F5 F9 F1 9(3)
C20 F5 F9 F1 32.9(7)
F2 F5 F9 F1 6.9(12)
O2 S1 N1 C8 -51.27(13)
O1 S1 N1 C8 179.61(11)
C1 S1 N1 C8 63.47(13)
O2 S1 N1 C12 159.55(12)
O1 S1 N1 C12 30.43(14)
C1 S1 N1 C12 -85.71(13)
O2 S1 C1 C6 -150.00(14)
O1 S1 C1 C6 -20.68(16)
N1 S1 C1 C6 94.98(15)
O2 S1 C1 C2 30.11(16)
O1 S1 C1 C2 159.43(13)
N1 S1 C1 C2 -84.91(14)
C6 C1 C2 C3 0.5(2)
S1 C1 C2 C3 -179.66(13)
C1 C2 C3 C4 0.2(3)
C2 C3 C4 C5 -1.1(3)
C2 C3 C4 C7 178.24(16)
C3 C4 C5 C6 1.5(2)
C7 C4 C5 C6 -177.93(16)
C4 C5 C6 C1 -0.8(2)
C2 C1 C6 C5 -0.1(2)
S1 C1 C6 C5 179.97(12)
C12 N1 C8 C9 -55.28(19)
S1 N1 C8 C9 154.70(12)
N1 C8 C9 C14 -76.22(18)
N1 C8 C9 C10 50.68(19)
C14 C9 C10 C11 75.69(18)
C8 C9 C10 C11 -53.90(19)
C9 C10 C11 C12 59.51(19)
C8 N1 C12 C11 56.59(18)
S1 N1 C12 C11 -154.02(12)
C8 N1 C12 C13 -67.9(2)
S1 N1 C12 C13 81.49(17)
C10 C11 C12 N1 -57.75(18)
C10 C11 C12 C13 68.00(18)
C8 C9 C14 C15 12.0(2)
C10 C9 C14 C15 -114.13(18)
C8 C9 C14 C19 -167.74(14)
C10 C9 C14 C19 66.11(19)
C19 C14 C15 C16 0.0(2)
C9 C14 C15 C16 -179.79(15)
C14 C15 C16 C17 -0.3(3)
C15 C16 C17 C18 0.0(2)
C15 C16 C17 C20 -178.12(16)
C16 C17 C18 C19 0.7(2)
C20 C17 C18 C19 178.77(16)
C17 C18 C19 C14 -1.0(2)
C15 C14 C19 C18 0.7(2)
C9 C14 C19 C18 -179.53(15)
F3 F5 C20 F9 -6.2(10)
F8 F5 C20 F9 158(2)
F2 F5 C20 F9 149.4(10)
F3 F5 C20 F8 -164(3)
F2 F5 C20 F8 -8.7(19)
F9 F5 C20 F8 -158(2)
F3 F5 C20 F7 -108.3(16)
F8 F5 C20 F7 56(3)
F2 F5 C20 F7 47.3(15)
F9 F5 C20 F7 -102.1(16)
F3 F5 C20 F6 -23.6(15)
F8 F5 C20 F6 141(2)
F2 F5 C20 F6 132.1(8)
F9 F5 C20 F6 -17.3(13)
F3 F5 C20 F4 -137.6(11)
F8 F5 C20 F4 27(2)
F2 F5 C20 F4 18.1(10)
F9 F5 C20 F4 -131.4(11)
F3 F5 C20 F2 -155.7(12)
F8 F5 C20 F2 8.7(19)
F9 F5 C20 F2 -149.4(10)
F8 F5 C20 F3 164(3)
F2 F5 C20 F3 155.7(11)
F9 F5 C20 F3 6.2(10)
F3 F5 C20 F1 -62.9(14)
F8 F5 C20 F1 101(2)
F2 F5 C20 F1 92.7(10)
F9 F5 C20 F1 -56.7(13)
F3 F5 C20 C17 98.5(10)
F8 F5 C20 C17 -97(2)
F2 F5 C20 C17 -105.9(5)
F9 F5 C20 C17 104.7(9)
F3 F9 C20 F5 6.6(10)
F6 F9 C20 F5 -155.6(19)
F1 F9 C20 F5 -137.6(9)
F3 F9 C20 F8 21.9(17)
F6 F9 C20 F8 -140.3(17)
F1 F9 C20 F8 -122.3(12)
F5 F9 C20 F8 15.3(16)
F3 F9 C20 F7 133.3(12)
F6 F9 C20 F7 -29(2)
F1 F9 C20 F7 -10.9(10)
F5 F9 C20 F7 126.7(11)
F3 F9 C20 F6 162(2)
F1 F9 C20 F6 18.0(14)
F5 F9 C20 F6 155.6(19)
F3 F9 C20 F4 109.0(18)
F6 F9 C20 F4 -53(2)
F1 F9 C20 F4 -35.2(16)
F5 F9 C20 F4 102.4(17)
F3 F9 C20 F2 47.0(17)
F6 F9 C20 F2 -115.3(17)
F1 F9 C20 F2 -97.2(10)
F5 F9 C20 F2 40.4(13)
F6 F9 C20 F3 -162(2)
F1 F9 C20 F3 -144.2(12)
F5 F9 C20 F3 -6.6(10)
F3 F9 C20 F1 144.2(12)
F6 F9 C20 F1 -18.0(14)
F5 F9 C20 F1 137.6(9)
F3 F9 C20 C17 -104.5(10)
F6 F9 C20 C17 93.2(15)
F1 F9 C20 C17 111.3(4)
F5 F9 C20 C17 -111.1(9)
F2 F8 C20 F5 163(4)
F4 F8 C20 F5 153(2)
F3 F8 C20 F5 10.0(17)
F2 F8 C20 F9 140(2)
F5 F8 C20 F9 -23(2)
F4 F8 C20 F9 130.1(12)
F3 F8 C20 F9 -13.2(11)
F2 F8 C20 F7 24(3)
F5 F8 C20 F7 -138.8(19)
F4 F8 C20 F7 14.6(14)
F3 F8 C20 F7 -128.7(9)
F2 F8 C20 F6 99(3)
F5 F8 C20 F6 -64(3)
F4 F8 C20 F6 89(2)
F3 F8 C20 F6 -54.3(18)
F2 F8 C20 F4 9.5(19)
F5 F8 C20 F4 -153(2)
F3 F8 C20 F4 -143.3(10)
F5 F8 C20 F2 -163(4)
F4 F8 C20 F2 -9.5(19)
F3 F8 C20 F2 -153(2)
F2 F8 C20 F3 153(2)
F5 F8 C20 F3 -10.0(17)
F4 F8 C20 F3 143.3(10)
F2 F8 C20 F1 52(3)
F5 F8 C20 F1 -110.8(18)
F4 F8 C20 F1 42.5(15)
F3 F8 C20 F1 -100.8(9)
F2 F8 C20 C17 -96(2)
F5 F8 C20 C17 101.3(19)
F4 F8 C20 C17 -105.4(9)
F3 F8 C20 C17 111.3(5)
F4 F7 C20 F5 -60(3)
F1 F7 C20 F5 104.8(18)
F6 F7 C20 F5 105.9(16)
F2 F7 C20 F5 -44.9(15)
F4 F7 C20 F9 -146(2)
F1 F7 C20 F9 18.6(18)
F6 F7 C20 F9 19.7(14)
F2 F7 C20 F9 -131.1(9)
F4 F7 C20 F8 -26(3)
F1 F7 C20 F8 138.2(15)
F6 F7 C20 F8 139.3(14)
F2 F7 C20 F8 -11.6(13)
F4 F7 C20 F6 -166(3)
F1 F7 C20 F6 -1.1(11)
F2 F7 C20 F6 -150.9(10)
F1 F7 C20 F4 165(3)
F6 F7 C20 F4 166(3)
F2 F7 C20 F4 15(2)
F4 F7 C20 F2 -15(2)
F1 F7 C20 F2 149.8(14)
F6 F7 C20 F2 150.9(10)
F4 F7 C20 F3 -111(2)
F1 F7 C20 F3 53.2(17)
F6 F7 C20 F3 54.3(13)
F2 F7 C20 F3 -96.6(9)
F4 F7 C20 F1 -165(3)
F6 F7 C20 F1 1.1(11)
F2 F7 C20 F1 -149.8(14)
F4 F7 C20 C17 94(2)
F1 F7 C20 C17 -101.5(12)
F6 F7 C20 C17 -100.5(9)
F2 F7 C20 C17 108.7(4)
F1 F6 C20 F5 -124.0(13)
F9 F6 C20 F5 26(2)
F7 F6 C20 F5 -125.1(12)
F3 F6 C20 F5 15.1(10)
F1 F6 C20 F9 -150(2)
F7 F6 C20 F9 -151(2)
F3 F6 C20 F9 -10.8(14)
F1 F6 C20 F8 -84(2)
F9 F6 C20 F8 66(2)
F7 F6 C20 F8 -85(2)
F3 F6 C20 F8 54.9(19)
F1 F6 C20 F7 1.0(11)
F9 F6 C20 F7 151(2)
F3 F6 C20 F7 140.2(10)
F1 F6 C20 F4 -6.8(15)
F9 F6 C20 F4 143.2(16)
F7 F6 C20 F4 -7.8(14)
F3 F6 C20 F4 132.4(8)
F1 F6 C20 F2 -41.6(19)
F9 F6 C20 F2 108.3(17)
F7 F6 C20 F2 -42.6(15)
F3 F6 C20 F2 97.5(10)
F1 F6 C20 F3 -139.1(11)
F9 F6 C20 F3 10.8(14)
F7 F6 C20 F3 -140.2(10)
F9 F6 C20 F1 150(2)
F7 F6 C20 F1 -1.0(11)
F3 F6 C20 F1 139.1(11)
F1 F6 C20 C17 109.6(10)
F9 F6 C20 C17 -100.5(15)
F7 F6 C20 C17 108.5(9)
F3 F6 C20 C17 -111.3(3)
F7 F4 C20 F5 135(2)
F2 F4 C20 F5 -24.4(14)
F1 F4 C20 F5 125.2(9)
F8 F4 C20 F5 -17.9(16)
F7 F4 C20 F9 47(3)
F2 F4 C20 F9 -112.3(17)
F1 F4 C20 F9 37.3(17)
F8 F4 C20 F9 -106(2)
F7 F4 C20 F8 153(3)
F2 F4 C20 F8 -6.5(13)
F1 F4 C20 F8 143.1(14)
F2 F4 C20 F7 -159(3)
F1 F4 C20 F7 -9(2)
F8 F4 C20 F7 -153(3)
F7 F4 C20 F6 14(3)
F2 F4 C20 F6 -145.2(10)
F1 F4 C20 F6 4.4(10)
F8 F4 C20 F6 -138.8(14)
F7 F4 C20 F2 159(3)
F1 F4 C20 F2 149.6(11)
F8 F4 C20 F2 6.5(13)
F7 F4 C20 F3 98(2)
F2 F4 C20 F3 -60.7(15)
F1 F4 C20 F3 88.9(11)
F8 F4 C20 F3 -54.3(18)
F7 F4 C20 F1 9(2)
F2 F4 C20 F1 -149.6(11)
F8 F4 C20 F1 -143.1(14)
F7 F4 C20 C17 -99(2)
F2 F4 C20 C17 101.6(8)
F1 F4 C20 C17 -108.8(4)
F8 F4 C20 C17 108.1(13)
F8 F2 C20 F5 -12(3)
F4 F2 C20 F5 155.0(14)
F7 F2 C20 F5 143.6(11)
F8 F2 C20 F9 -55(3)
F4 F2 C20 F9 112.5(17)
F5 F2 C20 F9 -42.6(15)
F7 F2 C20 F9 101.0(15)
F4 F2 C20 F8 167(3)
F5 F2 C20 F8 12(3)
F7 F2 C20 F8 156(3)
F8 F2 C20 F7 -156(3)
F4 F2 C20 F7 11.4(15)
F5 F2 C20 F7 -143.6(11)
F8 F2 C20 F6 -114(3)
F4 F2 C20 F6 53.1(16)
F5 F2 C20 F6 -101.9(15)
F7 F2 C20 F6 41.7(16)
F8 F2 C20 F4 -167(3)
F5 F2 C20 F4 -155.0(14)
F7 F2 C20 F4 -11.4(15)
F8 F2 C20 F3 -28(2)
F4 F2 C20 F3 139.3(11)
F5 F2 C20 F3 -15.7(8)
F7 F2 C20 F3 127.9(9)
F8 F2 C20 F1 -138(2)
F4 F2 C20 F1 28.9(11)
F5 F2 C20 F1 -126.2(9)
F7 F2 C20 F1 17.4(9)
F8 F2 C20 C17 96(2)
F4 F2 C20 C17 -96.8(11)
F5 F2 C20 C17 108.2(8)
F7 F2 C20 C17 -108.2(9)
F9 F3 C20 F5 -169.9(16)
F6 F3 C20 F5 -157.9(14)
F8 F3 C20 F5 -10.3(17)
F5 F3 C20 F9 169.9(16)
F6 F3 C20 F9 11.9(15)
F8 F3 C20 F9 159.6(17)
F9 F3 C20 F8 -159.6(17)
F5 F3 C20 F8 10.3(17)
F6 F3 C20 F8 -147.7(12)
F9 F3 C20 F7 -64.1(18)
F5 F3 C20 F7 105.7(17)
F6 F3 C20 F7 -52.2(14)
F8 F3 C20 F7 95.5(17)
F9 F3 C20 F6 -11.9(15)
F5 F3 C20 F6 157.9(14)
F8 F3 C20 F6 147.7(12)
F9 F3 C20 F4 -107.8(19)
F5 F3 C20 F4 62.1(18)
F6 F3 C20 F4 -95.8(15)
F8 F3 C20 F4 51.8(17)
F9 F3 C20 F2 -146.6(13)
F5 F3 C20 F2 23.3(11)
F6 F3 C20 F2 -134.7(7)
F8 F3 C20 F2 13.0(11)
F9 F3 C20 F1 -35.8(13)
F5 F3 C20 F1 134.1(12)
F6 F3 C20 F1 -23.8(7)
F8 F3 C20 F1 123.9(11)
F9 F3 C20 C17 90.3(12)
F5 F3 C20 C17 -99.8(11)
F6 F3 C20 C17 102.2(7)
F8 F3 C20 C17 -110.1(11)
F7 F1 C20 F5 -104.5(19)
F6 F1 C20 F5 77.2(18)
F4 F1 C20 F5 -95.7(15)
F9 F1 C20 F5 57.1(15)
F7 F1 C20 F9 -161.7(17)
F6 F1 C20 F9 20.1(16)
F4 F1 C20 F9 -152.8(12)
F7 F1 C20 F8 -53(2)
F6 F1 C20 F8 128.5(19)
F4 F1 C20 F8 -44.4(17)
F9 F1 C20 F8 108.4(16)
F6 F1 C20 F7 -178.3(18)
F4 F1 C20 F7 8.9(18)
F9 F1 C20 F7 161.7(17)
F7 F1 C20 F6 178.3(18)
F4 F1 C20 F6 -172.8(16)
F9 F1 C20 F6 -20.1(16)
F7 F1 C20 F4 -8.9(18)
F6 F1 C20 F4 172.8(16)
F9 F1 C20 F4 152.8(12)
F7 F1 C20 F2 -30.3(14)
F6 F1 C20 F2 151.4(13)
F4 F1 C20 F2 -21.4(8)
F9 F1 C20 F2 131.3(9)
F7 F1 C20 F3 -140.4(14)
F6 F1 C20 F3 41.3(13)
F4 F1 C20 F3 -131.5(9)
F9 F1 C20 F3 21.3(9)
F7 F1 C20 C17 94.1(14)
F6 F1 C20 C17 -84.2(13)
F4 F1 C20 C17 103.0(8)
F9 F1 C20 C17 -104.2(9)
C16 C17 C20 F5 168.6(13)
C18 C17 C20 F5 -9.5(13)
C16 C17 C20 F9 -108.8(12)
C18 C17 C20 F9 73.2(12)
C16 C17 C20 F8 124.2(13)
C18 C17 C20 F8 -53.8(13)
C16 C17 C20 F7 10.9(12)
C18 C17 C20 F7 -167.1(12)
C16 C17 C20 F6 -65.4(11)
C18 C17 C20 F6 116.6(10)
C16 C17 C20 F4 45.8(12)
C18 C17 C20 F4 -132.3(12)
C16 C17 C20 F2 93.4(4)
C18 C17 C20 F2 -84.7(4)
C16 C17 C20 F3 -148.1(3)
C18 C17 C20 F3 33.9(3)
C16 C17 C20 F1 -27.2(3)
C18 C17 C20 F1 154.7(3)
